data_7023688
loop_
_publ_author_name
'Saad, Fawaz A.'
'Knight, James C.'
'Kariuki, Benson M.'
'Amoroso, Angelo J.'

_publ_section_title
;
 Co-ordinative properties of a tripodal trisamide ligand with a capped
 octahedral preference.
;
_journal_issue 41
_journal_name_full 'Dalton transactions (Cambridge, England : 2003)'
_journal_page_first 14826
_journal_page_last 14835
_journal_paper_doi 10.1039/c3dt51791h
_journal_volume 42
_journal_year 2013
_chemical_formula_moiety 'C36 H49.50 Br Cl Mn N8.50 O7'
_chemical_formula_sum 'C36 H49.5 Br Cl Mn N8.5 O7'
_chemical_formula_weight 883.64
_chemical_name_systematic
;
 ?
;
_space_group_IT_number 11
_symmetry_cell_setting monoclinic
_symmetry_space_group_name_Hall '-P 2yb'
_symmetry_space_group_name_H-M 'P 1 21/m 1'
_atom_sites_solution_hydrogens geom
_atom_sites_solution_primary direct
_atom_sites_solution_secondary difmap
_audit_creation_method SHELXL-97
_cell_angle_alpha 90.00
_cell_angle_beta 116.9550(10)
_cell_angle_gamma 90.00
_cell_formula_units_Z 4
_cell_length_a 10.8160(2)
_cell_length_b 40.8620(8)
_cell_length_c 11.1620(2)
_cell_measurement_reflns_used 5845
_cell_measurement_temperature 150(2)
_cell_measurement_theta_max 25.69
_cell_measurement_theta_min 2.95
_cell_volume 4397.27(15)
_computing_cell_refinement DENZO/SCALEPACK
_computing_data_collection 'cOLLECT,Nonius BV, 1997-2001'
_computing_data_reduction DENZO/SCALEPACK
_computing_structure_refinement SHELXL-97
_computing_structure_solution SHELXs-97
_diffrn_ambient_temperature 150(2)
_diffrn_measured_fraction_theta_full 0.978
_diffrn_measured_fraction_theta_max 0.978
_diffrn_measurement_device_type KappaCCD
_diffrn_measurement_method CCD
_diffrn_radiation_monochromator graphite
_diffrn_radiation_source 'fine-focus sealed tube'
_diffrn_radiation_type MoK\a
_diffrn_radiation_wavelength 0.71073
_diffrn_reflns_av_R_equivalents 0.0460
_diffrn_reflns_av_sigmaI/netI 0.0701
_diffrn_reflns_limit_h_max 13
_diffrn_reflns_limit_h_min -13
_diffrn_reflns_limit_k_max 49
_diffrn_reflns_limit_k_min -49
_diffrn_reflns_limit_l_max 13
_diffrn_reflns_limit_l_min -13
_diffrn_reflns_number 14579
_diffrn_reflns_theta_full 25.69
_diffrn_reflns_theta_max 25.69
_diffrn_reflns_theta_min 2.95
_exptl_absorpt_coefficient_mu 1.322
_exptl_absorpt_correction_T_max 0.8263
_exptl_absorpt_correction_T_min 0.7334
_exptl_absorpt_correction_type empirical
_exptl_absorpt_process_details Denzo/Scalepack
_exptl_crystal_colour creamy
_exptl_crystal_density_diffrn 1.335
_exptl_crystal_density_method 'not measured'
_exptl_crystal_description plate
_exptl_crystal_F_000 1832
_exptl_crystal_size_max 0.25
_exptl_crystal_size_mid 0.20
_exptl_crystal_size_min 0.15
_refine_diff_density_max 1.544
_refine_diff_density_min -0.969
_refine_diff_density_rms 0.104
_refine_ls_extinction_method none
_refine_ls_goodness_of_fit_ref 1.052
_refine_ls_hydrogen_treatment constr
_refine_ls_matrix_type full
_refine_ls_number_parameters 602
_refine_ls_number_reflns 8298
_refine_ls_number_restraints 248
_refine_ls_restrained_S_all 1.083
_refine_ls_R_factor_all 0.0961
_refine_ls_R_factor_gt 0.0619
_refine_ls_shift/su_max 0.000
_refine_ls_shift/su_mean 0.000
_refine_ls_structure_factor_coef Fsqd
_refine_ls_weighting_details 'calc w=1/[\s^2^(Fo^2^)+(0.0678P)^2^+10.2360P] where P=(Fo^2^+2Fc^2^)/3'
_refine_ls_weighting_scheme calc
_refine_ls_wR_factor_gt 0.1478
_refine_ls_wR_factor_ref 0.1630
_reflns_number_gt 5845
_reflns_number_total 8298
_reflns_threshold_expression >2\s(I)
_cod_data_source_file c3dt51791h.txt
_cod_data_source_block aja0901
_cod_depositor_comments
;
The following automatic conversions were performed:

'_symmetry_cell_setting' value 'Monoclinic' changed to 'monoclinic'
according to /home/saulius/struct/CIF-dictionaries/cif_core.dic
dictionary named 'cif_core.dic' version 2.4.2 from 2011-04-26.

Automatic conversion script
Id: cif_fix_values 1891 2012-01-12 08:04:46Z andrius 
;
_cod_original_cell_volume 4397.27(14)
_cod_original_sg_symbol_H-M P21/m
_cod_original_formula_sum 'C36 H49.50 Br Cl Mn N8.50 O7'
_cod_database_code 7023688

loop_
_symmetry_equiv_pos_as_xyz
'x, y, z'
'-x, y+1/2, -z'
'-x, -y, -z'
'x, -y-1/2, z'

loop_
_atom_site_label
_atom_site_type_symbol
_atom_site_fract_x
_atom_site_fract_y
_atom_site_fract_z
_atom_site_U_iso_or_equiv
_atom_site_adp_type
_atom_site_occupancy
_atom_site_symmetry_multiplicity
_atom_site_calc_flag
_atom_site_refinement_flags
_atom_site_disorder_assembly
_atom_site_disorder_group
C1 C 0.4746(5) 0.19820(12) 0.6151(5) 0.0329(12) Uani 1 1 d . . .
H1A H 0.4657 0.2213 0.6364 0.040 Uiso 1 1 calc R . .
H1B H 0.5405 0.1973 0.5762 0.040 Uiso 1 1 calc R . .
C2 C 0.5313(5) 0.17820(11) 0.7434(5) 0.0272(11) Uani 1 1 d . . .
C3 C 0.6334(5) 0.19116(13) 0.8615(5) 0.0348(13) Uani 1 1 d . . .
H3 H 0.6627 0.2132 0.8663 0.042 Uiso 1 1 calc R . .
C4 C 0.6907(6) 0.17091(13) 0.9716(5) 0.0370(13) Uani 1 1 d . . .
H4 H 0.7633 0.1788 1.0533 0.044 Uiso 1 1 calc R . .
C5 C 0.6438(5) 0.13947(13) 0.9639(5) 0.0337(12) Uani 1 1 d . . .
H5 H 0.6838 0.1253 1.0394 0.040 Uiso 1 1 calc R . .
C6 C 0.5367(5) 0.12882(11) 0.8437(5) 0.0247(10) Uani 1 1 d . . .
C7 C 0.3709(5) 0.08199(12) 0.7431(5) 0.0257(11) Uani 1 1 d . . .
C8 C 0.3375(5) 0.04795(12) 0.7757(5) 0.0299(12) Uani 1 1 d . . .
C9 C 0.2918(6) 0.04993(16) 0.8886(6) 0.0471(15) Uani 1 1 d . . .
H9A H 0.3689 0.0581 0.9712 0.071 Uiso 1 1 calc R . .
H9B H 0.2650 0.0281 0.9050 0.071 Uiso 1 1 calc R . .
H9C H 0.2125 0.0648 0.8610 0.071 Uiso 1 1 calc R . .
C10 C 0.4629(6) 0.02517(13) 0.8187(6) 0.0419(14) Uani 1 1 d . . .
H10A H 0.4930 0.0246 0.7481 0.063 Uiso 1 1 calc R . .
H10B H 0.4372 0.0031 0.8333 0.063 Uiso 1 1 calc R . .
H10C H 0.5389 0.0333 0.9023 0.063 Uiso 1 1 calc R . .
C11 C 0.2176(6) 0.03417(14) 0.6488(6) 0.0448(15) Uani 1 1 d . . .
H11A H 0.1363 0.0483 0.6218 0.067 Uiso 1 1 calc R . .
H11B H 0.1949 0.0121 0.6671 0.067 Uiso 1 1 calc R . .
H11C H 0.2449 0.0332 0.5763 0.067 Uiso 1 1 calc R . .
C12 C 0.3037(6) 0.19815(12) 0.3792(5) 0.0333(12) Uani 1 1 d . . .
H12A H 0.3350 0.2211 0.3856 0.040 Uiso 1 1 calc R . .
H12B H 0.2018 0.1978 0.3231 0.040 Uiso 1 1 calc R . .
C13 C 0.3717(5) 0.17781(12) 0.3120(5) 0.0303(12) Uani 1 1 d . . .
C14 C 0.3683(6) 0.18787(14) 0.1927(6) 0.0423(14) Uani 1 1 d . . .
H14 H 0.3278 0.2082 0.1535 0.051 Uiso 1 1 calc R . .
C15 C 0.4251(6) 0.16769(16) 0.1316(6) 0.0482(16) Uani 1 1 d . . .
H15 H 0.4211 0.1736 0.0476 0.058 Uiso 1 1 calc R . .
C16 C 0.4872(6) 0.13905(15) 0.1935(5) 0.0407(14) Uani 1 1 d . . .
H16 H 0.5264 0.1248 0.1526 0.049 Uiso 1 1 calc R . .
C17 C 0.4923(5) 0.13104(12) 0.3163(5) 0.0260(11) Uani 1 1 d . . .
C18 C 0.5932(5) 0.09167(12) 0.5073(5) 0.0255(11) Uani 1 1 d . . .
C19 C 0.7014(5) 0.06453(13) 0.5659(5) 0.0310(12) Uani 1 1 d . . .
C20 C 0.6301(7) 0.03264(13) 0.4987(6) 0.0502(16) Uani 1 1 d . . .
H20A H 0.5471 0.0295 0.5115 0.075 Uiso 1 1 calc R . .
H20B H 0.6940 0.0143 0.5390 0.075 Uiso 1 1 calc R . .
H20C H 0.6035 0.0337 0.4023 0.075 Uiso 1 1 calc R . .
C21 C 0.7468(6) 0.06304(15) 0.7165(5) 0.0451(15) Uani 1 1 d . . .
H21A H 0.7890 0.0840 0.7578 0.068 Uiso 1 1 calc R . .
H21B H 0.8148 0.0454 0.7566 0.068 Uiso 1 1 calc R . .
H21C H 0.6660 0.0588 0.7319 0.068 Uiso 1 1 calc R . .
C22 C 0.8299(6) 0.07067(17) 0.5448(6) 0.0504(17) Uani 1 1 d . . .
H22A H 0.8057 0.0679 0.4495 0.076 Uiso 1 1 calc R . .
H22B H 0.9028 0.0550 0.5985 0.076 Uiso 1 1 calc R . .
H22C H 0.8635 0.0930 0.5729 0.076 Uiso 1 1 calc R . .
C23 C 0.2287(5) 0.19541(12) 0.5529(5) 0.0331(12) Uani 1 1 d . . .
H23A H 0.2066 0.2189 0.5327 0.040 Uiso 1 1 calc R . .
H23B H 0.2633 0.1923 0.6508 0.040 Uiso 1 1 calc R . .
C24 C 0.0994(5) 0.17547(12) 0.4785(5) 0.0280(11) Uani 1 1 d . . .
C25 C -0.0274(6) 0.18658(13) 0.4613(5) 0.0365(13) Uani 1 1 d . . .
H25 H -0.0355 0.2074 0.4950 0.044 Uiso 1 1 calc R . .
C26 C -0.1426(6) 0.16723(14) 0.3949(6) 0.0399(14) Uani 1 1 d . . .
H26 H -0.2309 0.1743 0.3839 0.048 Uiso 1 1 calc R . .
C27 C -0.1282(5) 0.13759(13) 0.3445(5) 0.0312(12) Uani 1 1 d . . .
H27 H -0.2067 0.1240 0.2966 0.037 Uiso 1 1 calc R . .
C28 C 0.0017(5) 0.12778(12) 0.3645(5) 0.0277(11) Uani 1 1 d . . .
C29 C 0.1227(5) 0.08446(12) 0.2967(5) 0.0248(11) Uani 1 1 d . . .
C30 C 0.0926(5) 0.05415(12) 0.2058(5) 0.0305(12) Uani 1 1 d . . .
C31 C -0.0087(7) 0.06386(16) 0.0610(6) 0.0516(17) Uani 1 1 d . . .
H31A H -0.0981 0.0700 0.0568 0.077 Uiso 1 1 calc R . .
H31B H -0.0219 0.0453 0.0008 0.077 Uiso 1 1 calc R . .
H31C H 0.0294 0.0824 0.0329 0.077 Uiso 1 1 calc R . .
C32 C 0.0286(6) 0.02682(12) 0.2540(6) 0.0393(14) Uani 1 1 d . . .
H32A H 0.0897 0.0221 0.3488 0.059 Uiso 1 1 calc R . .
H32B H 0.0176 0.0071 0.2002 0.059 Uiso 1 1 calc R . .
H32C H -0.0622 0.0339 0.2438 0.059 Uiso 1 1 calc R . .
C33 C 0.2300(6) 0.04244(15) 0.2123(6) 0.0482(16) Uani 1 1 d . . .
H33A H 0.2703 0.0599 0.1811 0.072 Uiso 1 1 calc R . .
H33B H 0.2133 0.0232 0.1547 0.072 Uiso 1 1 calc R . .
H33C H 0.2944 0.0367 0.3052 0.072 Uiso 1 1 calc R . .
N1 N 0.3374(4) 0.18595(9) 0.5150(4) 0.0273(9) Uani 1 1 d . . .
N2 N 0.4817(4) 0.14767(9) 0.7348(4) 0.0258(9) Uani 1 1 d . . .
N3 N 0.4841(4) 0.09711(9) 0.8410(4) 0.0255(9) Uani 1 1 d . . .
H3A H 0.5315 0.0853 0.9134 0.031 Uiso 1 1 calc R . .
N4 N 0.4322(4) 0.14967(10) 0.3735(4) 0.0273(9) Uani 1 1 d . . .
N5 N 0.5677(4) 0.10313(9) 0.3835(4) 0.0254(9) Uani 1 1 d . . .
H5A H 0.6032 0.0915 0.3401 0.030 Uiso 1 1 calc R . .
N6 N 0.1167(4) 0.14593(10) 0.4332(4) 0.0265(9) Uani 1 1 d . . .
N7 N 0.0140(4) 0.09757(9) 0.3092(4) 0.0273(9) Uani 1 1 d . . .
H7 H -0.0610 0.0853 0.2778 0.033 Uiso 1 1 calc R . .
Mn1 Mn 0.34626(7) 0.130590(17) 0.51657(7) 0.02348(19) Uani 1 1 d . . .
O1 O 0.2979(4) 0.09526(8) 0.6346(3) 0.0326(8) Uani 1 1 d . . .
O2 O 0.5292(3) 0.10107(8) 0.5679(3) 0.0305(8) Uani 1 1 d . . .
O3 O 0.2400(3) 0.09650(8) 0.3501(3) 0.0299(8) Uani 1 1 d . . .
Cl1 Cl 0.2854(2) 0.2500 0.84412(19) 0.0451(5) Uani 1 2 d SD . .
O4 O 0.3939(5) 0.25632(19) 0.8053(6) 0.041(3) Uani 0.50 1 d PDU . .
O5 O 0.1512(4) 0.25678(17) 0.7321(5) 0.042(3) Uani 0.50 1 d PDU . .
O6 O 0.3057(9) 0.26795(18) 0.9615(6) 0.110(4) Uani 0.50 1 d PDU . .
O7 O 0.2887(9) 0.21448(10) 0.8742(7) 0.073(3) Uani 0.50 1 d PDU . .
Cl2 Cl 0.9846(2) 0.2500 0.1438(2) 0.0615(7) Uani 1 2 d SD . .
O8 O 0.9984(8) 0.26236(19) 0.2691(5) 0.093(5) Uani 0.50 1 d PDU . .
O9 O 0.9807(7) 0.21283(10) 0.1557(8) 0.088(4) Uani 0.50 1 d PDU . .
O10 O 1.1029(5) 0.25697(14) 0.1227(6) 0.036(2) Uani 0.50 1 d PDU . .
O11 O 0.8561(5) 0.25844(14) 0.0317(6) 0.066(3) Uani 0.50 1 d PDU . .
N8 N 0.6333(17) 0.2500 0.4242(15) 0.150(5) Uani 1 2 d SDU . .
C34 C 0.6506(13) 0.2500 0.1989(12) 0.087(4) Uani 1 2 d SDU . .
H34A H 0.6278 0.2718 0.1581 0.131 Uiso 0.50 1 calc PR . .
H34B H 0.5859 0.2339 0.1371 0.131 Uiso 0.50 1 calc PR . .
H34C H 0.7455 0.2443 0.2172 0.131 Uiso 0.50 1 calc PR . .
C35 C 0.6396(15) 0.2500 0.3246(15) 0.101(4) Uani 1 2 d SDU . .
N9 N 0.811(3) 0.1506(6) 0.678(3) 0.093(9) Uani 0.40 1 d PDU A 1
C36 C 1.001(2) 0.1855(6) 0.867(2) 0.092(7) Uani 0.40 1 d PDU A 1
H36A H 0.9582 0.2010 0.9038 0.139 Uiso 0.40 1 calc PR A 1
H36B H 1.0573 0.1976 0.8330 0.139 Uiso 0.40 1 calc PR A 1
H36C H 1.0603 0.1703 0.9371 0.139 Uiso 0.40 1 calc PR A 1
C37 C 0.893(2) 0.1673(6) 0.756(2) 0.083(6) Uani 0.40 1 d PDU A 1
N9A N 0.783(3) 0.1602(6) 0.648(3) 0.084(8) Uani 0.40 1 d PDU B 2
C36A C 0.876(3) 0.2183(6) 0.742(3) 0.127(9) Uani 0.40 1 d PDU B 2
H36D H 0.8505 0.2227 0.8141 0.190 Uiso 0.40 1 calc PR B 2
H36E H 0.8333 0.2348 0.6709 0.190 Uiso 0.40 1 calc PR B 2
H36F H 0.9766 0.2190 0.7773 0.190 Uiso 0.40 1 calc PR B 2
C37A C 0.825(3) 0.1858(6) 0.686(3) 0.094(6) Uani 0.40 1 d PDU B 2
N10 N 0.054(3) 0.1515(9) 0.035(4) 0.107(11) Uani 0.20 1 d PDU C 3
C38 C 0.130(4) 0.1413(10) -0.151(4) 0.092(12) Uani 0.20 1 d PDU C 3
H38A H 0.0706 0.1516 -0.2377 0.138 Uiso 0.20 1 calc PR C 3
H38B H 0.1345 0.1177 -0.1642 0.138 Uiso 0.20 1 calc PR C 3
H38C H 0.2239 0.1505 -0.1155 0.138 Uiso 0.20 1 calc PR C 3
C39 C 0.074(4) 0.1473(11) -0.057(4) 0.081(11) Uani 0.20 1 d PDU C 3
Br1 Br 0.67537(5) 0.064574(12) 0.16384(5) 0.03193(16) Uani 1 1 d . D 3

loop_
_atom_site_aniso_label
_atom_site_aniso_U_11
_atom_site_aniso_U_22
_atom_site_aniso_U_33
_atom_site_aniso_U_23
_atom_site_aniso_U_13
_atom_site_aniso_U_12
C1 0.041(3) 0.017(3) 0.039(3) -0.002(2) 0.017(3) -0.005(2)
C2 0.036(3) 0.012(2) 0.038(3) -0.002(2) 0.020(2) 0.000(2)
C3 0.041(3) 0.032(3) 0.032(3) -0.013(2) 0.017(3) -0.016(2)
C4 0.043(3) 0.035(3) 0.030(3) -0.011(2) 0.014(3) -0.015(3)
C5 0.035(3) 0.041(3) 0.024(3) -0.003(2) 0.012(2) -0.005(2)
C6 0.032(3) 0.019(2) 0.026(3) -0.002(2) 0.016(2) -0.002(2)
C7 0.029(3) 0.027(3) 0.024(3) 0.000(2) 0.015(2) 0.000(2)
C8 0.029(3) 0.029(3) 0.027(3) 0.002(2) 0.009(2) -0.011(2)
C9 0.053(4) 0.048(4) 0.046(4) 0.001(3) 0.027(3) -0.016(3)
C10 0.051(3) 0.029(3) 0.040(3) 0.001(2) 0.016(3) -0.007(3)
C11 0.042(3) 0.033(3) 0.047(4) 0.000(3) 0.009(3) -0.014(3)
C12 0.043(3) 0.019(3) 0.032(3) 0.005(2) 0.012(3) 0.003(2)
C13 0.031(3) 0.022(3) 0.034(3) 0.004(2) 0.011(2) 0.002(2)
C14 0.045(3) 0.037(3) 0.049(4) 0.015(3) 0.024(3) 0.009(3)
C15 0.051(4) 0.061(4) 0.039(3) 0.028(3) 0.026(3) 0.022(3)
C16 0.040(3) 0.054(4) 0.033(3) 0.014(3) 0.021(3) 0.020(3)
C17 0.023(2) 0.022(2) 0.029(3) 0.006(2) 0.008(2) 0.002(2)
C18 0.021(2) 0.025(3) 0.021(2) -0.001(2) 0.001(2) -0.003(2)
C19 0.028(3) 0.038(3) 0.025(3) 0.012(2) 0.010(2) 0.012(2)
C20 0.061(4) 0.018(3) 0.058(4) 0.005(3) 0.016(3) 0.013(3)
C21 0.045(3) 0.056(4) 0.030(3) 0.019(3) 0.014(3) 0.022(3)
C22 0.033(3) 0.075(5) 0.041(3) 0.016(3) 0.015(3) 0.019(3)
C23 0.044(3) 0.018(3) 0.037(3) -0.005(2) 0.018(3) 0.001(2)
C24 0.034(3) 0.020(3) 0.032(3) 0.001(2) 0.017(2) 0.005(2)
C25 0.045(3) 0.027(3) 0.040(3) -0.001(2) 0.021(3) 0.007(2)
C26 0.035(3) 0.040(3) 0.046(3) 0.000(3) 0.020(3) 0.012(3)
C27 0.025(3) 0.030(3) 0.035(3) 0.000(2) 0.010(2) 0.003(2)
C28 0.035(3) 0.024(3) 0.022(3) 0.006(2) 0.011(2) 0.003(2)
C29 0.030(3) 0.023(3) 0.021(2) 0.0022(19) 0.012(2) 0.005(2)
C30 0.031(3) 0.026(3) 0.027(3) -0.009(2) 0.006(2) 0.006(2)
C31 0.062(4) 0.052(4) 0.029(3) -0.011(3) 0.010(3) 0.012(3)
C32 0.042(3) 0.018(3) 0.052(4) -0.006(2) 0.016(3) -0.001(2)
C33 0.044(3) 0.049(4) 0.055(4) -0.021(3) 0.025(3) -0.004(3)
N1 0.034(2) 0.018(2) 0.028(2) -0.0018(17) 0.0126(19) -0.0024(17)
N2 0.028(2) 0.022(2) 0.030(2) 0.0000(17) 0.0149(19) -0.0010(17)
N3 0.029(2) 0.020(2) 0.022(2) 0.0005(16) 0.0064(18) -0.0072(17)
N4 0.027(2) 0.022(2) 0.027(2) 0.0071(17) 0.0076(18) 0.0012(17)
N5 0.030(2) 0.024(2) 0.022(2) 0.0033(16) 0.0114(18) 0.0070(17)
N6 0.028(2) 0.019(2) 0.029(2) -0.0003(17) 0.0099(19) 0.0043(17)
N7 0.024(2) 0.022(2) 0.031(2) -0.0069(18) 0.0082(18) -0.0026(17)
Mn1 0.0285(4) 0.0159(4) 0.0244(4) -0.0002(3) 0.0105(3) 0.0004(3)
O1 0.0344(19) 0.0280(19) 0.029(2) 0.0048(15) 0.0093(17) -0.0071(15)
O2 0.0354(19) 0.032(2) 0.0275(18) 0.0038(15) 0.0171(17) 0.0082(16)
O3 0.0288(19) 0.0274(19) 0.0318(19) -0.0068(15) 0.0121(16) -0.0005(15)
Cl1 0.0509(12) 0.0522(13) 0.0360(11) 0.000 0.0230(10) 0.000
O4 0.050(4) 0.021(8) 0.061(4) 0.021(4) 0.034(3) 0.011(3)
O5 0.037(3) 0.032(7) 0.052(4) 0.017(3) 0.015(3) 0.000(3)
O6 0.126(8) 0.131(8) 0.082(7) -0.038(6) 0.054(6) -0.004(6)
O7 0.105(6) 0.063(6) 0.049(5) 0.025(4) 0.032(5) -0.002(5)
Cl2 0.0341(12) 0.097(2) 0.0433(13) 0.000 0.0091(10) 0.000
O8 0.088(6) 0.138(13) 0.065(6) -0.064(6) 0.045(5) -0.059(6)
O9 0.061(6) 0.079(7) 0.085(8) 0.016(6) -0.001(6) -0.023(6)
O10 0.044(4) 0.010(6) 0.058(4) -0.009(3) 0.025(3) -0.006(3)
O11 0.043(4) 0.025(6) 0.084(6) 0.001(4) -0.013(4) 0.003(3)
N8 0.153(11) 0.182(12) 0.136(11) 0.000 0.086(9) 0.000
C34 0.076(7) 0.094(9) 0.104(9) 0.000 0.052(7) 0.000
C35 0.085(8) 0.116(10) 0.109(10) 0.000 0.050(8) 0.000
N9 0.102(14) 0.089(13) 0.103(14) -0.021(12) 0.059(11) -0.015(11)
C36 0.066(11) 0.108(14) 0.103(13) -0.041(11) 0.039(10) -0.046(10)
C37 0.076(10) 0.100(12) 0.092(11) -0.032(9) 0.057(9) -0.032(9)
N9A 0.081(12) 0.106(15) 0.094(13) 0.000(11) 0.064(10) -0.007(11)
C36A 0.122(14) 0.169(18) 0.138(16) -0.027(13) 0.102(13) -0.038(13)
C37A 0.087(11) 0.117(12) 0.108(12) -0.038(10) 0.070(9) -0.021(10)
N10 0.061(15) 0.072(16) 0.137(19) -0.008(16) 0.000(13) -0.029(13)
C38 0.071(17) 0.071(17) 0.096(19) 0.003(15) 0.005(14) -0.032(14)
C39 0.064(15) 0.071(16) 0.087(17) -0.001(15) 0.016(13) -0.030(13)
Br1 0.0329(3) 0.0288(3) 0.0288(3) 0.0006(2) 0.0093(2) -0.0004(2)

loop_
_atom_type_symbol
_atom_type_description
_atom_type_scat_dispersion_real
_atom_type_scat_dispersion_imag
_atom_type_scat_source
C C 0.0033 0.0016 'International Tables Vol C Tables 4.2.6.8 and 6.1.1.4'
H H 0.0000 0.0000 'International Tables Vol C Tables 4.2.6.8 and 6.1.1.4'
Cl Cl 0.1484 0.1585 'International Tables Vol C Tables 4.2.6.8 and 6.1.1.4'
N N 0.0061 0.0033 'International Tables Vol C Tables 4.2.6.8 and 6.1.1.4'
Mn Mn 0.3368 0.7283 'International Tables Vol C Tables 4.2.6.8 and 6.1.1.4'
O O 0.0106 0.0060 'International Tables Vol C Tables 4.2.6.8 and 6.1.1.4'
Br Br -0.2901 2.4595 'International Tables Vol C Tables 4.2.6.8 and 6.1.1.4'

loop_
_geom_angle_atom_site_label_1
_geom_angle_atom_site_label_2
_geom_angle_atom_site_label_3
_geom_angle
_geom_angle_site_symmetry_1
_geom_angle_site_symmetry_3
N1 C1 C2 111.6(4) . .
N1 C1 H1A 109.3 . .
C2 C1 H1A 109.3 . .
N1 C1 H1B 109.3 . .
C2 C1 H1B 109.3 . .
H1A C1 H1B 108.0 . .
N2 C2 C3 122.9(5) . .
N2 C2 C1 117.1(4) . .
C3 C2 C1 120.0(4) . .
C4 C3 C2 117.6(5) . .
C4 C3 H3 121.2 . .
C2 C3 H3 121.2 . .
C5 C4 C3 120.3(5) . .
C5 C4 H4 119.8 . .
C3 C4 H4 119.8 . .
C4 C5 C6 118.6(5) . .
C4 C5 H5 120.7 . .
C6 C5 H5 120.7 . .
N2 C6 C5 122.3(4) . .
N2 C6 N3 120.2(4) . .
C5 C6 N3 117.5(4) . .
O1 C7 N3 122.1(4) . .
O1 C7 C8 121.5(4) . .
N3 C7 C8 116.5(4) . .
C7 C8 C11 107.9(4) . .
C7 C8 C10 110.9(4) . .
C11 C8 C10 109.0(5) . .
C7 C8 C9 110.1(4) . .
C11 C8 C9 108.9(4) . .
C10 C8 C9 109.9(4) . .
C8 C9 H9A 109.5 . .
C8 C9 H9B 109.5 . .
H9A C9 H9B 109.5 . .
C8 C9 H9C 109.5 . .
H9A C9 H9C 109.5 . .
H9B C9 H9C 109.5 . .
C8 C10 H10A 109.5 . .
C8 C10 H10B 109.5 . .
H10A C10 H10B 109.5 . .
C8 C10 H10C 109.5 . .
H10A C10 H10C 109.5 . .
H10B C10 H10C 109.5 . .
C8 C11 H11A 109.5 . .
C8 C11 H11B 109.5 . .
H11A C11 H11B 109.5 . .
C8 C11 H11C 109.5 . .
H11A C11 H11C 109.5 . .
H11B C11 H11C 109.5 . .
N1 C12 C13 112.0(4) . .
N1 C12 H12A 109.2 . .
C13 C12 H12A 109.2 . .
N1 C12 H12B 109.2 . .
C13 C12 H12B 109.2 . .
H12A C12 H12B 107.9 . .
N4 C13 C14 122.8(5) . .
N4 C13 C12 116.6(4) . .
C14 C13 C12 120.5(5) . .
C13 C14 C15 118.5(5) . .
C13 C14 H14 120.8 . .
C15 C14 H14 120.8 . .
C16 C15 C14 119.2(5) . .
C16 C15 H15 120.4 . .
C14 C15 H15 120.4 . .
C15 C16 C17 119.4(5) . .
C15 C16 H16 120.3 . .
C17 C16 H16 120.3 . .
N4 C17 C16 121.9(4) . .
N4 C17 N5 119.8(4) . .
C16 C17 N5 118.3(5) . .
O2 C18 N5 123.1(4) . .
O2 C18 C19 120.3(4) . .
N5 C18 C19 116.5(4) . .
C21 C19 C20 110.3(5) . .
C21 C19 C18 107.6(4) . .
C20 C19 C18 106.9(4) . .
C21 C19 C22 108.4(4) . .
C20 C19 C22 110.8(5) . .
C18 C19 C22 112.8(4) . .
C19 C20 H20A 109.5 . .
C19 C20 H20B 109.5 . .
H20A C20 H20B 109.5 . .
C19 C20 H20C 109.5 . .
H20A C20 H20C 109.5 . .
H20B C20 H20C 109.5 . .
C19 C21 H21A 109.5 . .
C19 C21 H21B 109.5 . .
H21A C21 H21B 109.5 . .
C19 C21 H21C 109.5 . .
H21A C21 H21C 109.5 . .
H21B C21 H21C 109.5 . .
C19 C22 H22A 109.5 . .
C19 C22 H22B 109.5 . .
H22A C22 H22B 109.5 . .
C19 C22 H22C 109.5 . .
H22A C22 H22C 109.5 . .
H22B C22 H22C 109.5 . .
N1 C23 C24 111.3(4) . .
N1 C23 H23A 109.4 . .
C24 C23 H23A 109.4 . .
N1 C23 H23B 109.4 . .
C24 C23 H23B 109.4 . .
H23A C23 H23B 108.0 . .
N6 C24 C25 122.7(5) . .
N6 C24 C23 116.0(4) . .
C25 C24 C23 121.2(4) . .
C24 C25 C26 119.3(5) . .
C24 C25 H25 120.4 . .
C26 C25 H25 120.4 . .
C27 C26 C25 119.0(5) . .
C27 C26 H26 120.5 . .
C25 C26 H26 120.5 . .
C26 C27 C28 119.1(5) . .
C26 C27 H27 120.4 . .
C28 C27 H27 120.4 . .
N6 C28 C27 122.7(5) . .
N6 C28 N7 119.0(4) . .
C27 C28 N7 118.3(4) . .
O3 C29 N7 122.8(4) . .
O3 C29 C30 120.3(4) . .
N7 C29 C30 116.8(4) . .
C33 C30 C32 109.8(4) . .
C33 C30 C31 110.1(5) . .
C32 C30 C31 109.7(5) . .
C33 C30 C29 108.0(4) . .
C32 C30 C29 110.4(4) . .
C31 C30 C29 108.8(4) . .
C30 C31 H31A 109.5 . .
C30 C31 H31B 109.5 . .
H31A C31 H31B 109.5 . .
C30 C31 H31C 109.5 . .
H31A C31 H31C 109.5 . .
H31B C31 H31C 109.5 . .
C30 C32 H32A 109.5 . .
C30 C32 H32B 109.5 . .
H32A C32 H32B 109.5 . .
C30 C32 H32C 109.5 . .
H32A C32 H32C 109.5 . .
H32B C32 H32C 109.5 . .
C30 C33 H33A 109.5 . .
C30 C33 H33B 109.5 . .
H33A C33 H33B 109.5 . .
C30 C33 H33C 109.5 . .
H33A C33 H33C 109.5 . .
H33B C33 H33C 109.5 . .
C23 N1 C12 110.5(4) . .
C23 N1 C1 110.6(4) . .
C12 N1 C1 110.9(4) . .
C23 N1 Mn1 107.3(3) . .
C12 N1 Mn1 109.6(3) . .
C1 N1 Mn1 107.9(3) . .
C6 N2 C2 118.2(4) . .
C6 N2 Mn1 126.6(3) . .
C2 N2 Mn1 113.4(3) . .
C7 N3 C6 129.8(4) . .
C7 N3 H3A 115.1 . .
C6 N3 H3A 115.1 . .
C17 N4 C13 118.1(4) . .
C17 N4 Mn1 124.9(3) . .
C13 N4 Mn1 112.7(3) . .
C18 N5 C17 128.5(4) . .
C18 N5 H5A 115.8 . .
C17 N5 H5A 115.8 . .
C28 N6 C24 117.1(4) . .
C28 N6 Mn1 128.7(3) . .
C24 N6 Mn1 113.4(3) . .
C29 N7 C28 130.4(4) . .
C29 N7 H7 114.8 . .
C28 N7 H7 114.8 . .
O2 Mn1 O1 84.92(13) . .
O2 Mn1 O3 86.29(13) . .
O1 Mn1 O3 85.04(13) . .
O2 Mn1 N1 126.19(14) . .
O1 Mn1 N1 130.36(14) . .
O3 Mn1 N1 128.76(14) . .
O2 Mn1 N2 79.75(13) . .
O1 Mn1 N2 76.88(13) . .
O3 Mn1 N2 157.98(14) . .
N1 Mn1 N2 73.18(14) . .
O2 Mn1 N6 161.19(14) . .
O1 Mn1 N6 85.07(14) . .
O3 Mn1 N6 77.00(13) . .
N1 Mn1 N6 72.02(14) . .
N2 Mn1 N6 113.29(14) . .
O2 Mn1 N4 76.44(13) . .
O1 Mn1 N4 157.51(14) . .
O3 Mn1 N4 81.34(14) . .
N1 Mn1 N4 71.78(14) . .
N2 Mn1 N4 111.38(14) . .
N6 Mn1 N4 108.96(14) . .
C7 O1 Mn1 131.7(3) . .
C18 O2 Mn1 134.8(3) . .
C29 O3 Mn1 134.0(3) . .
O6 Cl1 O6 61.8(7) . 4_565
O6 Cl1 O4 112.0(3) . .
O6 Cl1 O4 123.9(4) 4_565 .
O6 Cl1 O4 123.9(4) . 4_565
O6 Cl1 O4 112.0(3) 4_565 4_565
O4 Cl1 O4 20.6(6) . 4_565
O6 Cl1 O5 124.5(4) . 4_565
O6 Cl1 O5 111.7(3) 4_565 4_565
O4 Cl1 O5 114.0(3) . 4_565
O4 Cl1 O5 109.8(3) 4_565 4_565
O6 Cl1 O5 111.7(3) . .
O6 Cl1 O5 124.5(4) 4_565 .
O4 Cl1 O5 109.8(3) . .
O4 Cl1 O5 114.0(3) 4_565 .
O5 Cl1 O5 22.0(6) 4_565 .
O6 Cl1 O7 108.4(4) . .
O6 Cl1 O7 46.7(5) 4_565 .
O4 Cl1 O7 107.6(3) . .
O4 Cl1 O7 87.3(5) 4_565 .
O5 Cl1 O7 85.4(5) 4_565 .
O5 Cl1 O7 107.1(3) . .
O6 Cl1 O7 46.7(5) . 4_565
O6 Cl1 O7 108.4(4) 4_565 4_565
O4 Cl1 O7 87.3(5) . 4_565
O4 Cl1 O7 107.6(3) 4_565 4_565
O5 Cl1 O7 107.1(3) 4_565 4_565
O5 Cl1 O7 85.4(5) . 4_565
O7 Cl1 O7 155.0(6) . 4_565
O4 O4 Cl1 79.7(3) 4_565 .
O5 O5 Cl1 79.0(3) 4_565 .
O7 O6 Cl1 69.3(3) 4_565 .
O7 O6 O6 128.4(3) 4_565 4_565
Cl1 O6 O6 59.1(3) . 4_565
O6 O7 Cl1 64.0(4) 4_565 .
O11 Cl2 O11 27.9(5) 4_565 .
O11 Cl2 O8 113.6(3) 4_565 4_565
O11 Cl2 O8 124.8(4) . 4_565
O11 Cl2 O8 124.8(4) 4_565 .
O11 Cl2 O8 113.6(3) . .
O8 Cl2 O8 41.4(7) 4_565 .
O11 Cl2 O10 119.4(4) 4_565 .
O11 Cl2 O10 113.3(3) . .
O8 Cl2 O10 121.8(3) 4_565 .
O8 Cl2 O10 112.7(3) . .
O11 Cl2 O10 113.3(3) 4_565 4_565
O11 Cl2 O10 119.4(4) . 4_565
O8 Cl2 O10 112.7(3) 4_565 4_565
O8 Cl2 O10 121.8(4) . 4_565
O10 Cl2 O10 23.0(5) . 4_565
O11 Cl2 O9 105.2(3) 4_565 4_565
O11 Cl2 O9 77.4(4) . 4_565
O8 Cl2 O9 105.1(3) 4_565 4_565
O8 Cl2 O9 63.8(6) . 4_565
O10 Cl2 O9 83.0(4) . 4_565
O10 Cl2 O9 105.9(3) 4_565 4_565
O11 Cl2 O9 77.4(4) 4_565 .
O11 Cl2 O9 105.2(3) . .
O8 Cl2 O9 63.8(6) 4_565 .
O8 Cl2 O9 105.1(3) . .
O10 Cl2 O9 105.9(3) . .
O10 Cl2 O9 83.0(4) 4_565 .
O9 Cl2 O9 168.3(6) 4_565 .
O8 O8 Cl2 69.3(3) 4_565 .
O8 O8 O9 130.4(2) 4_565 4_565
Cl2 O8 O9 61.1(3) . 4_565
Cl2 O9 O8 55.1(3) . 4_565
O10 O10 Cl2 78.5(2) 4_565 .
O11 O11 Cl2 76.0(2) 4_565 .
C35 C34 H34A 109.5 . .
C35 C34 H34B 109.5 . .
H34A C34 H34B 109.5 . .
C35 C34 H34C 109.5 . .
H34A C34 H34C 109.5 . .
H34B C34 H34C 109.5 . .
N8 C35 C34 178.8(17) . .
N9 C37 C36 174(3) . .
C37A C36A H36D 109.5 . .
C37A C36A H36E 109.5 . .
H36D C36A H36E 109.5 . .
C37A C36A H36F 109.5 . .
H36D C36A H36F 109.5 . .
H36E C36A H36F 109.5 . .
N9A C37A C36A 175(3) . .
N10 C39 C38 167(4) . .

loop_
_geom_bond_atom_site_label_1
_geom_bond_atom_site_label_2
_geom_bond_distance
_geom_bond_site_symmetry_2
C1 N1 1.483(6) .
C1 C2 1.515(7) .
C1 H1A 0.9900 .
C1 H1B 0.9900 .
C2 N2 1.345(6) .
C2 C3 1.385(7) .
C3 C4 1.374(8) .
C3 H3 0.9500 .
C4 C5 1.369(7) .
C4 H4 0.9500 .
C5 C6 1.387(7) .
C5 H5 0.9500 .
C6 N2 1.330(6) .
C6 N3 1.410(6) .
C7 O1 1.231(6) .
C7 N3 1.365(6) .
C7 C8 1.523(7) .
C8 C11 1.530(7) .
C8 C10 1.532(7) .
C8 C9 1.550(8) .
C9 H9A 0.9800 .
C9 H9B 0.9800 .
C9 H9C 0.9800 .
C10 H10A 0.9800 .
C10 H10B 0.9800 .
C10 H10C 0.9800 .
C11 H11A 0.9800 .
C11 H11B 0.9800 .
C11 H11C 0.9800 .
C12 N1 1.476(6) .
C12 C13 1.515(7) .
C12 H12A 0.9900 .
C12 H12B 0.9900 .
C13 N4 1.347(6) .
C13 C14 1.378(7) .
C14 C15 1.379(8) .
C14 H14 0.9500 .
C15 C16 1.370(8) .
C15 H15 0.9500 .
C16 C17 1.386(7) .
C16 H16 0.9500 .
C17 N4 1.337(6) .
C17 N5 1.405(6) .
C18 O2 1.228(6) .
C18 N5 1.363(6) .
C18 C19 1.528(7) .
C19 C21 1.523(7) .
C19 C20 1.527(8) .
C19 C22 1.532(8) .
C20 H20A 0.9800 .
C20 H20B 0.9800 .
C20 H20C 0.9800 .
C21 H21A 0.9800 .
C21 H21B 0.9800 .
C21 H21C 0.9800 .
C22 H22A 0.9800 .
C22 H22B 0.9800 .
C22 H22C 0.9800 .
C23 N1 1.470(6) .
C23 C24 1.502(7) .
C23 H23A 0.9900 .
C23 H23B 0.9900 .
C24 N6 1.354(6) .
C24 C25 1.373(7) .
C25 C26 1.375(8) .
C25 H25 0.9500 .
C26 C27 1.374(7) .
C26 H26 0.9500 .
C27 C28 1.379(7) .
C27 H27 0.9500 .
C28 N6 1.349(6) .
C28 N7 1.413(6) .
C29 O3 1.233(6) .
C29 N7 1.356(6) .
C29 C30 1.539(6) .
C30 C33 1.532(7) .
C30 C32 1.534(8) .
C30 C31 1.538(7) .
C31 H31A 0.9800 .
C31 H31B 0.9800 .
C31 H31C 0.9800 .
C32 H32A 0.9800 .
C32 H32B 0.9800 .
C32 H32C 0.9800 .
C33 H33A 0.9800 .
C33 H33B 0.9800 .
C33 H33C 0.9800 .
N1 Mn1 2.264(4) .
N2 Mn1 2.309(4) .
N3 H3A 0.8800 .
N4 Mn1 2.316(4) .
N5 H5A 0.8800 .
N6 Mn1 2.309(4) .
N7 H7 0.8800 .
Mn1 O2 2.161(3) .
Mn1 O1 2.173(3) .
Mn1 O3 2.185(3) .
Cl1 O6 1.429(4) .
Cl1 O6 1.429(4) 4_565
Cl1 O4 1.446(4) .
Cl1 O4 1.446(4) 4_565
Cl1 O5 1.450(4) 4_565
Cl1 O5 1.450(4) .
Cl1 O7 1.487(4) .
Cl1 O7 1.487(4) 4_565
O4 O4 0.516(15) 4_565
O5 O5 0.554(14) 4_565
O6 O7 1.156(12) 4_565
O6 O6 1.467(15) 4_565
O7 O6 1.156(12) 4_565
Cl2 O11 1.428(4) 4_565
Cl2 O11 1.428(4) .
Cl2 O8 1.430(4) 4_565
Cl2 O8 1.430(4) .
Cl2 O10 1.431(4) .
Cl2 O10 1.431(4) 4_565
Cl2 O9 1.527(4) 4_565
Cl2 O9 1.527(4) .
O8 O8 1.010(16) 4_565
O8 O9 1.564(13) 4_565
O9 O8 1.564(13) 4_565
O10 O10 0.570(11) 4_565
O11 O11 0.689(12) 4_565
N8 C35 1.144(13) .
C34 C35 1.460(14) .
C34 H34A 0.9800 .
C34 H34B 0.9800 .
C34 H34C 0.9800 .
N9 C37 1.144(14) .
C36 C37 1.462(15) .
C36 H36A 0.9800 .
C36 H36B 0.9800 .
C36 H36C 0.9800 .
N9A C37A 1.144(14) .
C36A C37A 1.462(15) .
C36A H36D 0.9800 .
C36A H36E 0.9800 .
C36A H36F 0.9800 .
N10 C39 1.150(15) .
C38 C39 1.463(16) .
C38 H38A 0.9800 .
C38 H38B 0.9800 .
C38 H38C 0.9800 .
